data_4028130
loop_
_publ_author_name
'Caterina Viglianisi'
'Lucia Becucci'
'Cristina Faggi'
'Sara Piantini'
'Piero Procacci'
'Stefano Menichetti'

_publ_contact_author_address
;Dipartimento Chimica "U. Schiff"
Universit\`a Firenze
Via della Lastruccia 13
50019  Sesto Fiorentino
Firenze
;
_publ_contact_author_email cristina.@unifi.it
_publ_contact_author_name 'Dr. Cristina Faggi'
_publ_section_title
;
 Regioselective Electrophilic Access to Naphtho[1,2-b:8,7-b']- and
 -[1,2-b:5,6-b']dithiophenes
;
_journal_name_full 'Journal of Organic Chemistry'
_journal_page_first 3496
_journal_page_last 3502
_journal_paper_doi 10.1021/jo400205j
_journal_volume 78
_journal_year 2013
_chemical_formula_moiety 'C36 H36 O2 S2'
_chemical_formula_sum 'C36 H36 O2 S2'
_chemical_formula_weight 564.77
_chemical_name_systematic
;
2,9-dibutyl-3,8-bis(4-methoxyphenyl)naphtho[1,2-b:8,7-b']dithiophene
;
_space_group_IT_number 2
_symmetry_cell_setting triclinic
_symmetry_space_group_name_Hall '-P 1'
_symmetry_space_group_name_H-M 'P -1'
_atom_sites_solution_hydrogens geom
_atom_sites_solution_primary direct
_atom_sites_solution_secondary difmap
_audit_creation_date
;
'Thu Nov 15 01:19:06 2012'
;
_audit_creation_method
;
CrysAlisPro, Oxford Diffraction Ltd.,
Version 1.171.34.44 (release 25-10-2010 CrysAlis171 .NET)
(compiled Oct 25 2010,18:11:34)
;
_cell_angle_alpha 81.463(4)
_cell_angle_beta 87.681(5)
_cell_angle_gamma 84.909(5)
_cell_formula_units_Z 2
_cell_length_a 9.5250(10)
_cell_length_b 11.5200(10)
_cell_length_c 13.5910(10)
_cell_measurement_reflns_used 5577
_cell_measurement_temperature 120(2)
_cell_measurement_theta_max 72.0118
_cell_measurement_theta_min 4.6585
_cell_volume 1468.4(2)
_computing_cell_refinement
;
CrysAlisPro, Oxford Diffraction Ltd.,
Version 1.171.34.44 (release 25-10-2010 CrysAlis171 .NET)
(compiled Oct 25 2010,18:11:34)
;
_computing_data_collection
;
CrysAlisPro, Oxford Diffraction Ltd.,
Version 1.171.34.44 (release 25-10-2010 CrysAlis171 .NET)
(compiled Oct 25 2010,18:11:34)
;
_computing_data_reduction
;
CrysAlisPro, Oxford Diffraction Ltd.,
Version 1.171.34.44 (release 25-10-2010 CrysAlis171 .NET)
(compiled Oct 25 2010,18:11:34)
;
_computing_molecular_graphics Ortep3
_computing_publication_material Ciftab
_computing_structure_refinement 'SHELXL-97 (Sheldrick, 1997)'
_computing_structure_solution 'SIR2004 J.Appl.Cryst.38,381-388'
_diffrn_ambient_temperature 120(2)
_diffrn_detector_area_resol_mean 8.1241
_diffrn_measured_fraction_theta_full 0.969
_diffrn_measured_fraction_theta_max 0.969
_diffrn_measurement_details
;
  1 omega  -72.00   23.00   1.0000    3.0000
omega____ theta____ kappa____ phi______ frames
    -      -46.1574   77.0000  -90.0000 95

  2 omega -110.00  -16.00   1.0000    3.0000
omega____ theta____ kappa____ phi______ frames
    -      -46.1574  -77.0000  150.0000 94

  3 omega  -13.00   65.00   1.0000    3.0000
omega____ theta____ kappa____ phi______ frames
    -       46.1574  -37.0000  -30.0000 78

  4 omega -108.00  -81.00   1.0000    3.0000
omega____ theta____ kappa____ phi______ frames
    -      -90.0000  125.0000 -120.0000 27

  5 omega  -57.00  -25.00   1.0000    3.0000
omega____ theta____ kappa____ phi______ frames
    -      -90.0000  125.0000 -120.0000 32

  6 omega -118.00  -90.00   1.0000    3.0000
omega____ theta____ kappa____ phi______ frames
    -      -90.0000  125.0000 -180.0000 28

  7 omega   36.00   75.00   1.0000    3.0000
omega____ theta____ kappa____ phi______ frames
    -      100.0000  -45.0000  -60.0000 39

  8 omega   75.00  152.00   1.0000    3.0000
omega____ theta____ kappa____ phi______ frames
    -      100.0000   77.0000 -150.0000 77

  9 omega   34.00   67.00   1.0000    3.0000
omega____ theta____ kappa____ phi______ frames
    -      100.0000  -45.0000  -90.0000 33

 10 omega   70.00  156.00   1.0000    3.0000
omega____ theta____ kappa____ phi______ frames
    -      100.0000   77.0000  150.0000 86

 11 omega   37.00  124.00   1.0000    3.0000
omega____ theta____ kappa____ phi______ frames
    -      100.0000  -77.0000 -120.0000 87

 12 omega   74.00  172.00   1.0000    3.0000
omega____ theta____ kappa____ phi______ frames
    -      100.0000  125.0000 -150.0000 98

 13 omega   96.00  165.00   1.0000    3.0000
omega____ theta____ kappa____ phi______ frames
    -      100.0000   45.0000  120.0000 69

 14 omega   81.00  112.00   1.0000    3.0000
omega____ theta____ kappa____ phi______ frames
    -      100.0000  125.0000  150.0000 31

 15 omega  133.00  169.00   1.0000    3.0000
omega____ theta____ kappa____ phi______ frames
    -      100.0000  125.0000  150.0000 36

 16 omega   58.00  130.00   1.0000    3.0000
omega____ theta____ kappa____ phi______ frames
    -      100.0000  -77.0000   90.0000 72

 17 omega   91.00  122.00   1.0000    3.0000
omega____ theta____ kappa____ phi______ frames
    -      100.0000 -130.0000   91.0000 31

 18 omega   30.00   77.00   1.0000    3.0000
omega____ theta____ kappa____ phi______ frames
    -      100.0000 -130.0000   91.0000 47

 19 omega -117.00  -24.00   1.0000    3.0000
omega____ theta____ kappa____ phi______ frames
    -      -46.1574  -37.0000  -60.0000 93

 20 omega -117.00  -24.00   1.0000    3.0000
omega____ theta____ kappa____ phi______ frames
    -      -46.1574  -37.0000 -150.0000 93

 21 omega -117.00  -66.00   1.0000    3.0000
omega____ theta____ kappa____ phi______ frames
    -      -46.1574 -138.0000   21.0000 51

 22 omega -118.00  -16.00   1.0000    3.0000
omega____ theta____ kappa____ phi______ frames
    -      -46.1574  -77.0000   60.0000 102

 23 omega   70.00  143.00   1.0000    3.0000
omega____ theta____ kappa____ phi______ frames
    -      100.0000   77.0000  -90.0000 73

 24 omega   64.00  177.00   1.0000    3.0000
omega____ theta____ kappa____ phi______ frames
    -      100.0000   15.0000   30.0000 113

;
_diffrn_measurement_device_type 'Xcalibur, Onyx'
_diffrn_measurement_method '\w scans'
_diffrn_radiation_monochromator graphite
_diffrn_radiation_source 'Enhance (Cu) x-ray Source'
_diffrn_radiation_type CuK\a
_diffrn_radiation_wavelength 1.54178
_diffrn_reflns_av_R_equivalents 0.0479
_diffrn_reflns_av_sigmaI/netI 0.0537
_diffrn_reflns_limit_h_max 11
_diffrn_reflns_limit_h_min -10
_diffrn_reflns_limit_k_max 14
_diffrn_reflns_limit_k_min -14
_diffrn_reflns_limit_l_max 16
_diffrn_reflns_limit_l_min -16
_diffrn_reflns_number 16531
_diffrn_reflns_theta_full 72.16
_diffrn_reflns_theta_max 72.16
_diffrn_reflns_theta_min 4.66
_diffrn_standards_decay_% 50
_diffrn_standards_interval_count 200
_diffrn_standards_number 3
_exptl_absorpt_coefficient_mu 1.881
_exptl_absorpt_correction_T_max 0.9502
_exptl_absorpt_correction_T_min 0.9086
_exptl_absorpt_correction_type multi-scan
_exptl_absorpt_process_details
;
CrysAlisPro, Oxford Diffraction Ltd.,
Version 1.171.34.44 (release 25-10-2010 CrysAlis171 .NET)
(compiled Oct 25 2010,18:11:34)
empirical absorption correction using spherical harmonics,
 implemented in SCALE3 ABSPACK scaling algorithm.
;
_exptl_crystal_colour pale-yellow
_exptl_crystal_density_diffrn 1.277
_exptl_crystal_description needle
_exptl_crystal_F_000 600
_exptl_crystal_size_max 0.08
_exptl_crystal_size_mid 0.07
_exptl_crystal_size_min 0.04
_refine_diff_density_max 0.566
_refine_diff_density_min -0.299
_refine_diff_density_rms 0.055
_refine_ls_extinction_method none
_refine_ls_goodness_of_fit_ref 1.032
_refine_ls_hydrogen_treatment mixed
_refine_ls_matrix_type full
_refine_ls_number_parameters 473
_refine_ls_number_reflns 5625
_refine_ls_number_restraints 0
_refine_ls_restrained_S_all 1.032
_refine_ls_R_factor_all 0.0772
_refine_ls_R_factor_gt 0.0464
_refine_ls_shift/su_max 0.001
_refine_ls_shift/su_mean 0.000
_refine_ls_structure_factor_coef Fsqd
_refine_ls_weighting_details 'calc w=1/[\s^2^(Fo^2^)+(0.0587P)^2^+0.4446P] where P=(Fo^2^+2Fc^2^)/3'
_refine_ls_weighting_scheme calc
_refine_ls_wR_factor_gt 0.1061
_refine_ls_wR_factor_ref 0.1231
_reflns_number_gt 4004
_reflns_number_total 5625
_reflns_threshold_expression >2sigma(I)
_cod_data_source_file jo400205j_si_004.cif
_cod_data_source_block exp_760
_cod_database_code 4028130

loop_
_symmetry_equiv_pos_as_xyz
'x, y, z'
'-x, -y, -z'

loop_
_atom_site_label
_atom_site_type_symbol
_atom_site_fract_x
_atom_site_fract_y
_atom_site_fract_z
_atom_site_U_iso_or_equiv
_atom_site_adp_type
_atom_site_occupancy
_atom_site_symmetry_multiplicity
_atom_site_calc_flag
_atom_site_refinement_flags
O1 O 1.60010(18) 0.12457(15) 0.91987(13) 0.0322(4) Uani 1 1 d .
O2 O -0.11609(19) 0.89704(16) 0.85871(15) 0.0382(5) Uani 1 1 d .
S1 S 0.89666(7) 0.44171(6) 0.63999(4) 0.02679(17) Uani 1 1 d .
S2 S 0.59256(7) 0.57492(6) 0.62592(4) 0.02775(17) Uani 1 1 d .
C1 C 0.7370(3) 0.5144(2) 0.91045(17) 0.0247(5) Uani 1 1 d .
C2 C 0.8461(3) 0.4496(2) 0.96942(18) 0.0265(6) Uani 1 1 d .
H2 H 0.835(3) 0.447(2) 1.042(2) 0.033(7) Uiso 1 1 d .
C3 C 0.9596(3) 0.3920(2) 0.92826(17) 0.0256(5) Uani 1 1 d .
H3 H 1.034(3) 0.351(2) 0.968(2) 0.030(7) Uiso 1 1 d .
C4 C 0.9706(3) 0.3954(2) 0.82352(17) 0.0246(5) Uani 1 1 d .
C5 C 0.8606(3) 0.4522(2) 0.76480(17) 0.0241(5) Uani 1 1 d .
C6 C 0.7407(3) 0.5128(2) 0.80529(17) 0.0235(5) Uani 1 1 d .
C7 C 0.6233(3) 0.5718(2) 0.75184(17) 0.0238(5) Uani 1 1 d .
C8 C 0.5101(3) 0.6302(2) 0.79768(18) 0.0249(5) Uani 1 1 d .
C9 C 0.5140(3) 0.6356(2) 0.90141(18) 0.0268(6) Uani 1 1 d .
H9 H 0.440(3) 0.677(2) 0.9329(18) 0.022(7) Uiso 1 1 d .
C10 C 0.6244(3) 0.5789(2) 0.95462(18) 0.0261(6) Uani 1 1 d .
H10 H 0.625(3) 0.582(2) 1.023(2) 0.024(7) Uiso 1 1 d .
C11 C 1.0864(3) 0.3482(2) 0.76573(17) 0.0244(5) Uani 1 1 d .
C12 C 1.0607(3) 0.3651(2) 0.66617(18) 0.0249(5) Uani 1 1 d .
C13 C 1.1514(3) 0.3267(2) 0.58222(19) 0.0288(6) Uani 1 1 d .
H13A H 1.234(3) 0.274(2) 0.6111(19) 0.028(7) Uiso 1 1 d .
H13B H 1.196(3) 0.394(2) 0.5435(19) 0.028(7) Uiso 1 1 d .
C14 C 1.0743(3) 0.2640(3) 0.5111(2) 0.0362(7) Uani 1 1 d .
H14A H 1.144(3) 0.241(3) 0.457(2) 0.045(8) Uiso 1 1 d .
H14B H 0.992(3) 0.320(3) 0.479(2) 0.043(8) Uiso 1 1 d .
C15 C 1.0066(4) 0.1536(3) 0.5619(3) 0.0542(9) Uani 1 1 d .
H15A H 0.9373 0.1763 0.6113 0.065 Uiso 1 1 calc R
H15B H 0.9572 0.1213 0.5125 0.065 Uiso 1 1 calc R
C16 C 1.1093(5) 0.0600(3) 0.6112(3) 0.0712(11) Uani 1 1 d .
H16A H 1.0600 -0.0060 0.6414 0.107 Uiso 1 1 calc R
H16B H 1.1572 0.0905 0.6614 0.107 Uiso 1 1 calc R
H16C H 1.1768 0.0352 0.5625 0.107 Uiso 1 1 calc R
C17 C 1.2214(3) 0.2924(2) 0.80813(17) 0.0240(5) Uani 1 1 d .
C18 C 1.2266(3) 0.1895(2) 0.87794(19) 0.0283(6) Uani 1 1 d .
H18 H 1.137(3) 0.157(2) 0.9000(18) 0.021(6) Uiso 1 1 d .
C19 C 1.3541(3) 0.1364(2) 0.91381(19) 0.0285(6) Uani 1 1 d .
H19 H 1.354(3) 0.062(2) 0.960(2) 0.036(8) Uiso 1 1 d .
C20 C 1.4791(3) 0.1858(2) 0.88204(17) 0.0258(5) Uani 1 1 d .
C21 C 1.4759(3) 0.2892(2) 0.81542(17) 0.0247(5) Uani 1 1 d .
H21 H 1.558(3) 0.323(2) 0.7944(19) 0.024(7) Uiso 1 1 d .
C22 C 1.3475(3) 0.3409(2) 0.77893(17) 0.0250(5) Uani 1 1 d .
H22 H 1.346(3) 0.413(2) 0.730(2) 0.035(7) Uiso 1 1 d .
C23 C 1.7308(3) 0.1715(3) 0.8870(2) 0.0357(7) Uani 1 1 d .
H23A H 1.737(3) 0.253(3) 0.905(2) 0.043(8) Uiso 1 1 d .
H23B H 1.746(3) 0.179(2) 0.812(2) 0.040(8) Uiso 1 1 d .
H23C H 1.802(3) 0.119(2) 0.915(2) 0.033(7) Uiso 1 1 d .
C24 C 0.3975(3) 0.6746(2) 0.73061(17) 0.0246(5) Uani 1 1 d .
C25 C 0.4269(3) 0.6514(2) 0.63595(18) 0.0283(6) Uani 1 1 d .
C26 C 0.3373(3) 0.6779(3) 0.54569(19) 0.0316(6) Uani 1 1 d .
H26A H 0.302(3) 0.600(2) 0.530(2) 0.033(7) Uiso 1 1 d .
H26B H 0.258(3) 0.727(2) 0.5624(19) 0.026(7) Uiso 1 1 d .
C27 C 0.4106(3) 0.7367(2) 0.45116(19) 0.0304(6) Uani 1 1 d .
H27A H 0.495(3) 0.685(2) 0.433(2) 0.035(8) Uiso 1 1 d .
H27B H 0.341(3) 0.742(2) 0.396(2) 0.041(8) Uiso 1 1 d .
C28 C 0.4537(4) 0.8587(3) 0.4583(2) 0.0388(7) Uani 1 1 d .
H28A H 0.532(3) 0.851(3) 0.504(2) 0.044(8) Uiso 1 1 d .
H28B H 0.369(3) 0.904(2) 0.488(2) 0.033(7) Uiso 1 1 d .
C29 C 0.4973(4) 0.9253(3) 0.3573(2) 0.0445(8) Uani 1 1 d .
H29A H 0.5235 1.0016 0.3659 0.067 Uiso 1 1 calc R
H29B H 0.4196 0.9341 0.3132 0.067 Uiso 1 1 calc R
H29C H 0.5760 0.8819 0.3295 0.067 Uiso 1 1 calc R
C30 C 0.2615(3) 0.7315(2) 0.76397(17) 0.0258(5) Uani 1 1 d .
C31 C 0.2567(3) 0.8290(2) 0.8152(2) 0.0317(6) Uani 1 1 d .
H31 H 0.345(3) 0.861(3) 0.823(2) 0.048(9) Uiso 1 1 d .
C32 C 0.1302(3) 0.8801(2) 0.8469(2) 0.0340(6) Uani 1 1 d .
H32 H 0.126(3) 0.949(3) 0.879(2) 0.048(9) Uiso 1 1 d .
C33 C 0.0038(3) 0.8366(2) 0.82754(18) 0.0289(6) Uani 1 1 d .
C34 C 0.0049(3) 0.7393(2) 0.77866(18) 0.0277(6) Uani 1 1 d .
H34 H -0.079(3) 0.709(2) 0.764(2) 0.034(8) Uiso 1 1 d .
C35 C 0.1341(3) 0.6875(2) 0.74801(19) 0.0273(6) Uani 1 1 d .
H35 H 0.133(3) 0.620(2) 0.715(2) 0.032(7) Uiso 1 1 d .
C36 C -0.2474(3) 0.8633(3) 0.8294(2) 0.0386(7) Uani 1 1 d .
H36A H -0.320(3) 0.921(3) 0.848(2) 0.041(8) Uiso 1 1 d .
H36B H -0.267(3) 0.779(3) 0.857(2) 0.053(9) Uiso 1 1 d .
H36C H -0.252(3) 0.870(2) 0.752(2) 0.040(8) Uiso 1 1 d .

loop_
_atom_site_aniso_label
_atom_site_aniso_U_11
_atom_site_aniso_U_22
_atom_site_aniso_U_33
_atom_site_aniso_U_23
_atom_site_aniso_U_13
_atom_site_aniso_U_12
O1 0.0251(10) 0.0317(10) 0.0378(10) 0.0022(8) -0.0062(8) -0.0010(8)
O2 0.0275(10) 0.0372(11) 0.0509(12) -0.0142(9) 0.0081(9) 0.0002(9)
S1 0.0262(3) 0.0339(3) 0.0192(3) -0.0028(2) -0.0020(2) 0.0024(3)
S2 0.0258(3) 0.0372(4) 0.0192(3) -0.0039(2) -0.0008(2) 0.0027(3)
C1 0.0247(13) 0.0280(13) 0.0219(12) -0.0034(10) 0.0005(10) -0.0068(11)
C2 0.0298(14) 0.0309(13) 0.0194(12) -0.0014(10) -0.0034(11) -0.0085(11)
C3 0.0280(14) 0.0275(13) 0.0206(12) 0.0011(10) -0.0051(11) -0.0053(11)
C4 0.0273(14) 0.0243(12) 0.0226(12) -0.0013(10) -0.0029(10) -0.0066(11)
C5 0.0264(13) 0.0267(12) 0.0188(11) -0.0005(10) -0.0010(10) -0.0046(11)
C6 0.0239(13) 0.0258(12) 0.0214(12) -0.0022(10) 0.0003(10) -0.0077(10)
C7 0.0254(13) 0.0268(12) 0.0196(11) -0.0036(10) 0.0003(10) -0.0042(11)
C8 0.0251(13) 0.0259(13) 0.0233(12) -0.0012(10) 0.0015(10) -0.0051(11)
C9 0.0268(14) 0.0301(14) 0.0239(12) -0.0053(11) 0.0046(11) -0.0052(12)
C10 0.0305(15) 0.0308(13) 0.0182(12) -0.0048(10) 0.0034(11) -0.0090(11)
C11 0.0250(13) 0.0241(12) 0.0239(12) -0.0028(10) -0.0021(10) -0.0019(10)
C12 0.0229(13) 0.0270(13) 0.0237(12) -0.0015(10) -0.0023(10) 0.0000(11)
C13 0.0279(14) 0.0355(15) 0.0219(12) -0.0026(11) -0.0018(11) 0.0017(13)
C14 0.0421(17) 0.0400(16) 0.0273(14) -0.0089(12) -0.0039(13) 0.0002(14)
C15 0.064(2) 0.052(2) 0.0516(19) -0.0202(16) -0.0135(17) -0.0068(18)
C16 0.090(3) 0.055(2) 0.068(2) -0.0040(19) -0.022(2) -0.005(2)
C17 0.0272(14) 0.0262(12) 0.0196(11) -0.0062(10) -0.0026(10) -0.0018(11)
C18 0.0259(14) 0.0296(13) 0.0291(13) -0.0011(11) -0.0008(11) -0.0049(12)
C19 0.0313(15) 0.0260(13) 0.0261(13) 0.0038(11) -0.0028(11) -0.0032(11)
C20 0.0272(14) 0.0269(13) 0.0236(12) -0.0044(10) -0.0062(11) -0.0001(11)
C21 0.0245(14) 0.0272(13) 0.0222(12) -0.0024(10) 0.0016(11) -0.0043(11)
C22 0.0296(14) 0.0264(13) 0.0187(11) -0.0021(10) -0.0018(10) -0.0024(11)
C23 0.0269(15) 0.0366(16) 0.0419(17) -0.0014(13) -0.0069(13) 0.0017(13)
C24 0.0246(13) 0.0259(12) 0.0234(12) -0.0016(10) 0.0004(10) -0.0052(11)
C25 0.0263(14) 0.0318(14) 0.0263(13) -0.0039(11) 0.0022(11) -0.0021(11)
C26 0.0259(15) 0.0417(16) 0.0264(13) -0.0059(12) -0.0012(11) 0.0028(13)
C27 0.0313(15) 0.0361(15) 0.0238(13) -0.0064(11) -0.0025(12) 0.0009(13)
C28 0.0509(19) 0.0374(16) 0.0285(14) -0.0089(12) -0.0034(14) 0.0016(15)
C29 0.062(2) 0.0364(16) 0.0350(15) -0.0060(13) -0.0059(15) -0.0018(15)
C30 0.0260(14) 0.0283(13) 0.0223(12) -0.0015(10) 0.0005(10) -0.0024(11)
C31 0.0286(15) 0.0308(14) 0.0364(14) -0.0066(11) 0.0005(12) -0.0046(12)
C32 0.0349(16) 0.0287(14) 0.0407(16) -0.0124(12) 0.0013(13) -0.0036(12)
C33 0.0279(14) 0.0294(13) 0.0280(13) -0.0019(11) 0.0050(11) -0.0008(11)
C34 0.0252(14) 0.0308(14) 0.0271(13) -0.0044(11) 0.0013(11) -0.0037(12)
C35 0.0304(15) 0.0253(13) 0.0259(12) -0.0038(10) 0.0012(11) -0.0027(11)
C36 0.0260(16) 0.0402(17) 0.0488(19) -0.0081(14) 0.0038(14) 0.0015(14)

loop_
_atom_type_symbol
_atom_type_description
_atom_type_scat_dispersion_real
_atom_type_scat_dispersion_imag
_atom_type_scat_source
C C 0.0181 0.0091 'International Tables Vol C Tables 4.2.6.8 and 6.1.1.4'
H H 0.0000 0.0000 'International Tables Vol C Tables 4.2.6.8 and 6.1.1.4'
O O 0.0492 0.0322 'International Tables Vol C Tables 4.2.6.8 and 6.1.1.4'
S S 0.3331 0.5567 'International Tables Vol C Tables 4.2.6.8 and 6.1.1.4'

loop_
_geom_angle_atom_site_label_1
_geom_angle_atom_site_label_2
_geom_angle_atom_site_label_3
_geom_angle
C20 O1 C23 117.1(2)
C33 O2 C36 116.8(2)
C5 S1 C12 92.07(12)
C7 S2 C25 92.22(12)
C10 C1 C2 120.9(2)
C10 C1 C6 119.6(2)
C2 C1 C6 119.5(2)
C3 C2 C1 122.1(2)
C3 C2 H2 121.2(16)
C1 C2 H2 116.7(16)
C2 C3 C4 119.6(2)
C2 C3 H3 121.5(16)
C4 C3 H3 118.9(16)
C5 C4 C3 119.3(2)
C5 C4 C11 112.9(2)
C3 C4 C11 127.8(2)
C4 C5 C6 122.5(2)
C4 C5 S1 110.67(19)
C6 C5 S1 126.75(18)
C5 C6 C7 126.5(2)
C5 C6 C1 116.8(2)
C7 C6 C1 116.6(2)
C8 C7 C6 122.7(2)
C8 C7 S2 110.40(18)
C6 C7 S2 126.78(19)
C7 C8 C9 119.0(2)
C7 C8 C24 113.1(2)
C9 C8 C24 127.9(2)
C10 C9 C8 119.4(2)
C10 C9 H9 120.6(15)
C8 C9 H9 120.0(15)
C9 C10 C1 122.4(2)
C9 C10 H10 118.7(16)
C1 C10 H10 118.9(16)
C12 C11 C4 112.5(2)
C12 C11 C17 123.3(2)
C4 C11 C17 124.2(2)
C11 C12 C13 129.1(2)
C11 C12 S1 111.86(19)
C13 C12 S1 119.04(17)
C12 C13 C14 114.3(2)
C12 C13 H13A 108.4(15)
C14 C13 H13A 109.7(15)
C12 C13 H13B 111.3(15)
C14 C13 H13B 109.1(15)
H13A C13 H13B 103(2)
C13 C14 C15 114.1(2)
C13 C14 H14A 108.7(17)
C15 C14 H14A 109.3(16)
C13 C14 H14B 109.9(16)
C15 C14 H14B 105.5(16)
H14A C14 H14B 109(2)
C16 C15 C14 113.9(3)
C16 C15 H15A 108.8
C14 C15 H15A 108.8
C16 C15 H15B 108.8
C14 C15 H15B 108.8
H15A C15 H15B 107.7
C15 C16 H16A 109.5
C15 C16 H16B 109.5
H16A C16 H16B 109.5
C15 C16 H16C 109.5
H16A C16 H16C 109.5
H16B C16 H16C 109.5
C22 C17 C18 117.9(2)
C22 C17 C11 120.5(2)
C18 C17 C11 121.7(2)
C19 C18 C17 120.8(3)
C19 C18 H18 121.8(14)
C17 C18 H18 117.4(14)
C18 C19 C20 120.1(2)
C18 C19 H19 118.2(17)
C20 C19 H19 121.6(16)
O1 C20 C21 124.4(2)
O1 C20 C19 115.6(2)
C21 C20 C19 120.0(2)
C20 C21 C22 119.4(2)
C20 C21 H21 120.5(16)
C22 C21 H21 120.1(16)
C17 C22 C21 121.8(2)
C17 C22 H22 119.0(16)
C21 C22 H22 119.2(16)
O1 C23 H23A 112.0(17)
O1 C23 H23B 112.3(17)
H23A C23 H23B 106(2)
O1 C23 H23C 106.8(17)
H23A C23 H23C 112(2)
H23B C23 H23C 107(2)
C25 C24 C8 112.6(2)
C25 C24 C30 124.4(2)
C8 C24 C30 122.9(2)
C24 C25 C26 129.6(2)
C24 C25 S2 111.70(19)
C26 C25 S2 118.65(19)
C25 C26 C27 115.3(2)
C25 C26 H26A 108.9(15)
C27 C26 H26A 107.9(15)
C25 C26 H26B 106.8(15)
C27 C26 H26B 109.7(16)
H26A C26 H26B 108(2)
C28 C27 C26 114.1(2)
C28 C27 H27A 109.6(16)
C26 C27 H27A 110.3(15)
C28 C27 H27B 109.4(16)
C26 C27 H27B 105.9(17)
H27A C27 H27B 107(2)
C27 C28 C29 112.7(2)
C27 C28 H28A 108.5(17)
C29 C28 H28A 110.0(18)
C27 C28 H28B 106.9(15)
C29 C28 H28B 110.1(15)
H28A C28 H28B 108(2)
C28 C29 H29A 109.5
C28 C29 H29B 109.5
H29A C29 H29B 109.5
C28 C29 H29C 109.5
H29A C29 H29C 109.5
H29B C29 H29C 109.5
C35 C30 C31 117.6(2)
C35 C30 C24 120.9(2)
C31 C30 C24 121.4(2)
C32 C31 C30 120.9(3)
C32 C31 H31 122.1(18)
C30 C31 H31 116.9(18)
C31 C32 C33 120.4(3)
C31 C32 H32 121.4(19)
C33 C32 H32 118.0(19)
O2 C33 C34 124.3(2)
O2 C33 C32 115.6(2)
C34 C33 C32 120.1(2)
C33 C34 C35 118.8(3)
C33 C34 H34 121.8(17)
C35 C34 H34 119.3(17)
C30 C35 C34 122.0(2)
C30 C35 H35 120.1(17)
C34 C35 H35 117.9(17)
O2 C36 H36A 106.7(17)
O2 C36 H36B 114.0(18)
H36A C36 H36B 113(2)
O2 C36 H36C 111.5(16)
H36A C36 H36C 105(2)
H36B C36 H36C 106(2)

loop_
_geom_bond_atom_site_label_1
_geom_bond_atom_site_label_2
_geom_bond_distance
O1 C20 1.373(3)
O1 C23 1.430(3)
O2 C33 1.369(3)
O2 C36 1.431(3)
S1 C5 1.737(2)
S1 C12 1.748(2)
S2 C7 1.742(2)
S2 C25 1.748(3)
C1 C10 1.415(4)
C1 C2 1.425(3)
C1 C6 1.431(3)
C2 C3 1.362(4)
C2 H2 0.98(3)
C3 C4 1.418(3)
C3 H3 0.95(3)
C4 C5 1.397(3)
C4 C11 1.442(4)
C5 C6 1.420(3)
C6 C7 1.422(3)
C7 C8 1.395(3)
C8 C9 1.422(3)
C8 C24 1.445(3)
C9 C10 1.362(4)
C9 H9 0.94(3)
C10 H10 0.93(3)
C11 C12 1.367(3)
C11 C17 1.485(3)
C12 C13 1.498(4)
C13 C14 1.535(4)
C13 H13A 1.00(3)
C13 H13B 0.99(3)
C14 C15 1.536(4)
C14 H14A 1.02(3)
C14 H14B 1.04(3)
C15 C16 1.490(5)
C15 H15A 0.9700
C15 H15B 0.9700
C16 H16A 0.9600
C16 H16B 0.9600
C16 H16C 0.9600
C17 C22 1.388(4)
C17 C18 1.402(3)
C18 C19 1.384(4)
C18 H18 0.98(3)
C19 C20 1.390(4)
C19 H19 0.98(3)
C20 C21 1.384(3)
C21 C22 1.389(4)
C21 H21 0.92(3)
C22 H22 0.99(3)
C23 H23A 1.01(3)
C23 H23B 1.01(3)
C23 H23C 0.93(3)
C24 C25 1.365(3)
C24 C30 1.485(3)
C25 C26 1.501(3)
C26 C27 1.533(4)
C26 H26A 1.04(3)
C26 H26B 0.94(3)
C27 C28 1.517(4)
C27 H27A 1.01(3)
C27 H27B 1.01(3)
C28 C29 1.531(4)
C28 H28A 0.98(3)
C28 H28B 1.02(3)
C29 H29A 0.9600
C29 H29B 0.9600
C29 H29C 0.9600
C30 C35 1.393(4)
C30 C31 1.404(4)
C31 C32 1.375(4)
C31 H31 0.97(3)
C32 C33 1.393(4)
C32 H32 0.95(3)
C33 C34 1.384(4)
C34 C35 1.395(4)
C34 H34 0.95(3)
C35 H35 0.95(3)
C36 H36A 0.98(3)
C36 H36B 1.01(3)
C36 H36C 1.05(3)
